data_7029144
loop_
_publ_author_name
'Dahcheh, Fatme'
'Stephan, Douglas W.'

_publ_section_title
;
 Reactions of ruthenium hydrides with ethyl-vinyl sulfide.
;
_journal_issue 9
_journal_name_full 'Dalton transactions (Cambridge, England : 2003)'
_journal_page_first 3501
_journal_page_last 3507
_journal_paper_doi 10.1039/c3dt53326c
_journal_volume 43
_journal_year 2014
_chemical_formula_sum 'C50 H53 Cl N4 O P Ru'
_chemical_formula_weight 893.45
_space_group_IT_number 15
_symmetry_cell_setting monoclinic
_symmetry_space_group_name_Hall '-C 2yc'
_symmetry_space_group_name_H-M 'C 1 2/c 1'
_atom_sites_solution_hydrogens geom
_atom_sites_solution_primary direct
_atom_sites_solution_secondary difmap
_audit_creation_method SHELXL-97
_cell_angle_alpha 90.00
_cell_angle_beta 128.344(9)
_cell_angle_gamma 90.00
_cell_formula_units_Z 8
_cell_length_a 34.768(5)
_cell_length_b 14.8467(17)
_cell_length_c 21.575(4)
_cell_measurement_reflns_used 9997
_cell_measurement_temperature 150(2)
_cell_measurement_theta_max 27.38
_cell_measurement_theta_min 2.45
_cell_volume 8735(3)
_computing_cell_refinement 'Bruker SAINT'
_computing_data_collection 'Bruker APEX2'
_computing_data_reduction 'Bruker SAINT'
_computing_molecular_graphics 'Bruker SHELXTL'
_computing_publication_material 'Bruker SHELXTL'
_computing_structure_refinement 'SHELXL-97 (Sheldrick, 1997)'
_computing_structure_solution 'SHELXS-97 (Sheldrick, 1990)'
_diffrn_ambient_temperature 150(2)
_diffrn_measured_fraction_theta_full 0.994
_diffrn_measured_fraction_theta_max 0.994
_diffrn_measurement_device_type 'Bruker APEX-II CCD'
_diffrn_measurement_method '\f and \w scans'
_diffrn_radiation_monochromator graphite
_diffrn_radiation_source 'fine-focus sealed tube'
_diffrn_radiation_type MoK\a
_diffrn_radiation_wavelength 0.71073
_diffrn_reflns_av_R_equivalents 0.0699
_diffrn_reflns_av_unetI/netI 0.0526
_diffrn_reflns_limit_h_max 45
_diffrn_reflns_limit_h_min -43
_diffrn_reflns_limit_k_max 19
_diffrn_reflns_limit_k_min -19
_diffrn_reflns_limit_l_max 28
_diffrn_reflns_limit_l_min -28
_diffrn_reflns_number 74117
_diffrn_reflns_theta_full 27.59
_diffrn_reflns_theta_max 27.59
_diffrn_reflns_theta_min 1.56
_diffrn_standards_number 0
_exptl_absorpt_coefficient_mu 0.499
_exptl_absorpt_correction_T_max 0.9426
_exptl_absorpt_correction_T_min 0.9068
_exptl_absorpt_correction_type multi-scan
_exptl_absorpt_process_details sadabs
_exptl_crystal_colour red
_exptl_crystal_density_diffrn 1.359
_exptl_crystal_density_method 'not measured'
_exptl_crystal_description block
_exptl_crystal_F_000 3720
_exptl_crystal_size_max 0.20
_exptl_crystal_size_mid 0.20
_exptl_crystal_size_min 0.12
_refine_diff_density_max 0.688
_refine_diff_density_min -0.460
_refine_diff_density_rms 0.078
_refine_ls_extinction_method none
_refine_ls_goodness_of_fit_ref 1.013
_refine_ls_hydrogen_treatment constr
_refine_ls_matrix_type full
_refine_ls_number_parameters 523
_refine_ls_number_reflns 10076
_refine_ls_number_restraints 0
_refine_ls_restrained_S_all 1.013
_refine_ls_R_factor_all 0.0655
_refine_ls_R_factor_gt 0.0384
_refine_ls_shift/su_max 0.001
_refine_ls_shift/su_mean 0.000
_refine_ls_structure_factor_coef Fsqd
_refine_ls_weighting_details 'calc w=1/[\s^2^(Fo^2^)+(0.0342P)^2^+14.3378P] where P=(Fo^2^+2Fc^2^)/3'
_refine_ls_weighting_scheme calc
_refine_ls_wR_factor_gt 0.0794
_refine_ls_wR_factor_ref 0.0903
_reflns_number_gt 7422
_reflns_number_total 10076
_reflns_threshold_expression >2sigma(I)
_cod_data_source_file c3dt53326c.txt
_cod_data_source_block compound9
_cod_depositor_comments
;
The following automatic conversions were performed:

'_symmetry_cell_setting' value 'Monoclinic' changed to 'monoclinic'
according to
/usr/data/users/saulius/automatic-downloads/current/RSC/lib/dictionaries/cif_core.dic
dictionary named 'cif_core.dic' version 2.4.2 from 2011-04-26.

Automatic conversion script
Id: cif_fix_values 2281 2013-09-26 08:29:07Z andrius 
;
_cod_original_cell_volume 8735(2)
_cod_original_sg_symbol_H-M C2/c
_cod_database_code 7029144

loop_
_symmetry_equiv_pos_as_xyz
'x, y, z'
'-x, y, -z+1/2'
'x+1/2, y+1/2, z'
'-x+1/2, y+1/2, -z+1/2'
'-x, -y, -z'
'x, -y, z-1/2'
'-x+1/2, -y+1/2, -z'
'x+1/2, -y+1/2, z-1/2'

loop_
_atom_site_label
_atom_site_type_symbol
_atom_site_fract_x
_atom_site_fract_y
_atom_site_fract_z
_atom_site_U_iso_or_equiv
_atom_site_adp_type
_atom_site_occupancy
_atom_site_symmetry_multiplicity
_atom_site_calc_flag
_atom_site_refinement_flags
Ru1 Ru 0.143826(7) 0.224859(13) 0.648096(12) 0.01860(6) Uani 1 1 d .
Cl1 Cl 0.20235(3) 0.34809(4) 0.72279(5) 0.03591(18) Uani 1 1 d .
P1 P 0.08138(2) 0.32913(4) 0.59512(4) 0.01960(15) Uani 1 1 d .
O1 O 0.09009(11) 0.18184(18) 0.84997(17) 0.0661(8) Uani 1 1 d .
N1 N 0.24415(8) 0.11732(14) 0.76045(13) 0.0235(5) Uani 1 1 d .
N2 N 0.22165(8) 0.12724(14) 0.64329(13) 0.0256(5) Uani 1 1 d .
N3 N 0.08347(8) 0.07645(14) 0.62739(14) 0.0278(5) Uani 1 1 d .
N4 N 0.11177(8) 0.13872(15) 0.73905(14) 0.0268(5) Uani 1 1 d .
C1 C 0.20621(9) 0.14759(16) 0.68688(16) 0.0213(6) Uani 1 1 d .
C2 C 0.28149(10) 0.07945(19) 0.76231(18) 0.0333(7) Uani 1 1 d .
H2A H 0.3111 0.0539 0.8069 0.040 Uiso 1 1 calc R
C3 C 0.26749(10) 0.0861(2) 0.68914(19) 0.0357(7) Uani 1 1 d .
H3A H 0.2854 0.0664 0.6718 0.043 Uiso 1 1 calc R
C4 C 0.24693(9) 0.11577(17) 0.83015(16) 0.0253(6) Uani 1 1 d .
C5 C 0.27698(10) 0.17783(18) 0.89080(17) 0.0274(6) Uani 1 1 d .
C6 C 0.28100(10) 0.1696(2) 0.95878(17) 0.0335(7) Uani 1 1 d .
H6A H 0.3000 0.2127 0.9998 0.040 Uiso 1 1 calc R
C7 C 0.25835(11) 0.1010(2) 0.96886(18) 0.0359(7) Uani 1 1 d .
C8 C 0.23032(11) 0.0389(2) 0.90823(19) 0.0359(7) Uani 1 1 d .
H8A H 0.2149 -0.0088 0.9148 0.043 Uiso 1 1 calc R
C9 C 0.22414(10) 0.04464(18) 0.83774(18) 0.0301(7) Uani 1 1 d .
C10 C 0.30540(11) 0.24852(19) 0.88482(19) 0.0367(7) Uani 1 1 d .
H10A H 0.3240 0.2851 0.9330 0.055 Uiso 1 1 calc R
H10B H 0.2827 0.2872 0.8391 0.055 Uiso 1 1 calc R
H10C H 0.3281 0.2194 0.8785 0.055 Uiso 1 1 calc R
C11 C 0.26488(14) 0.0930(3) 1.0449(2) 0.0563(10) Uani 1 1 d .
H11A H 0.2463 0.0410 1.0416 0.084 Uiso 1 1 calc R
H11B H 0.2528 0.1479 1.0529 0.084 Uiso 1 1 calc R
H11C H 0.2997 0.0850 1.0893 0.084 Uiso 1 1 calc R
C12 C 0.19588(11) -0.02618(19) 0.77399(19) 0.0393(8) Uani 1 1 d .
H12A H 0.1954 -0.0105 0.7294 0.059 Uiso 1 1 calc R
H12B H 0.1622 -0.0290 0.7560 0.059 Uiso 1 1 calc R
H12C H 0.2117 -0.0849 0.7953 0.059 Uiso 1 1 calc R
C13 C 0.19596(10) 0.14431(18) 0.56046(16) 0.0256(6) Uani 1 1 d .
C14 C 0.16775(10) 0.07538(19) 0.50633(18) 0.0311(7) Uani 1 1 d .
C15 C 0.14470(11) 0.0926(2) 0.42742(19) 0.0362(7) Uani 1 1 d .
H15A H 0.1249 0.0468 0.3896 0.043 Uiso 1 1 calc R
C16 C 0.14946(11) 0.1743(2) 0.40152(18) 0.0364(7) Uani 1 1 d .
C17 C 0.17938(11) 0.2395(2) 0.45773(18) 0.0330(7) Uani 1 1 d .
H17A H 0.1837 0.2950 0.4409 0.040 Uiso 1 1 calc R
C18 C 0.20331(10) 0.22630(18) 0.53784(16) 0.0265(6) Uani 1 1 d .
C19 C 0.23629(11) 0.29767(19) 0.59703(19) 0.0363(7) Uani 1 1 d .
H19A H 0.2367 0.3498 0.5696 0.055 Uiso 1 1 calc R
H19B H 0.2696 0.2737 0.6345 0.055 Uiso 1 1 calc R
H19C H 0.2241 0.3162 0.6257 0.055 Uiso 1 1 calc R
C20 C 0.12304(12) 0.1927(3) 0.31509(19) 0.0533(10) Uani 1 1 d .
H20A H 0.1310 0.2537 0.3087 0.080 Uiso 1 1 calc R
H20B H 0.0876 0.1877 0.2862 0.080 Uiso 1 1 calc R
H20C H 0.1334 0.1488 0.2941 0.080 Uiso 1 1 calc R
C21 C 0.16218(13) -0.01488(19) 0.5326(2) 0.0460(9) Uani 1 1 d .
H21A H 0.1412 -0.0541 0.4865 0.069 Uiso 1 1 calc R
H21B H 0.1473 -0.0062 0.5586 0.069 Uiso 1 1 calc R
H21C H 0.1945 -0.0429 0.5698 0.069 Uiso 1 1 calc R
C22 C 0.11322(9) 0.14486(16) 0.67713(15) 0.0218(6) Uani 1 1 d .
C23 C 0.10023(10) 0.14376(18) 0.55228(17) 0.0277(6) Uani 1 1 d .
H23A H 0.0973 0.1535 0.5060 0.033 Uiso 1 1 calc R
C24 C 0.07594(10) 0.07721(18) 0.55510(18) 0.0315(7) Uani 1 1 d .
H24A H 0.0559 0.0352 0.5136 0.038 Uiso 1 1 calc R
C25 C 0.06409(11) 0.02849(19) 0.6573(2) 0.0377(8) Uani 1 1 d .
H25A H 0.0425 -0.0216 0.6334 0.045 Uiso 1 1 calc R
C26 C 0.08188(11) 0.0669(2) 0.7268(2) 0.0373(8) Uani 1 1 d .
H26A H 0.0753 0.0484 0.7615 0.045 Uiso 1 1 calc R
C27 C 0.13695(11) 0.2009(2) 0.80522(17) 0.0327(7) Uani 1 1 d .
H27A H 0.1532 0.2477 0.7962 0.039 Uiso 1 1 calc R
H27B H 0.1628 0.1677 0.8538 0.039 Uiso 1 1 calc R
C28 C 0.10370(12) 0.2459(2) 0.81805(18) 0.0360(7) Uani 1 1 d .
H28A H 0.1209 0.2972 0.8549 0.043 Uiso 1 1 calc R
H28B H 0.0741 0.2692 0.7673 0.043 Uiso 1 1 calc R
C29 C 0.05964(17) 0.2183(3) 0.8662(3) 0.0801(14) Uani 1 1 d .
H29A H 0.0515 0.1712 0.8881 0.120 Uiso 1 1 calc R
H29B H 0.0295 0.2415 0.8172 0.120 Uiso 1 1 calc R
H29C H 0.0769 0.2675 0.9045 0.120 Uiso 1 1 calc R
C30 C 0.09193(9) 0.41363(17) 0.54517(15) 0.0216(5) Uani 1 1 d .
C31 C 0.08829(10) 0.50579(17) 0.55068(16) 0.0263(6) Uani 1 1 d .
H31A H 0.0776 0.5283 0.5789 0.032 Uiso 1 1 calc R
C32 C 0.10017(10) 0.56564(19) 0.51537(17) 0.0320(7) Uani 1 1 d .
H32A H 0.0974 0.6287 0.5194 0.038 Uiso 1 1 calc R
C33 C 0.11596(11) 0.5339(2) 0.47446(18) 0.0378(8) Uani 1 1 d .
H33A H 0.1245 0.5749 0.4509 0.045 Uiso 1 1 calc R
C34 C 0.11931(11) 0.4420(2) 0.46789(19) 0.0379(8) Uani 1 1 d .
H34A H 0.1296 0.4199 0.4389 0.045 Uiso 1 1 calc R
C35 C 0.10780(11) 0.38213(19) 0.50307(18) 0.0320(7) Uani 1 1 d .
H35A H 0.1106 0.3192 0.4988 0.038 Uiso 1 1 calc R
C36 C 0.01837(10) 0.29144(16) 0.51690(16) 0.0233(6) Uani 1 1 d .
C37 C -0.00993(10) 0.32660(19) 0.44075(16) 0.0280(6) Uani 1 1 d .
H37A H 0.0030 0.3738 0.4287 0.034 Uiso 1 1 calc R
C38 C -0.05661(11) 0.2940(2) 0.38208(19) 0.0390(8) Uani 1 1 d .
H38A H -0.0754 0.3188 0.3304 0.047 Uiso 1 1 calc R
C39 C -0.07596(11) 0.2255(2) 0.3987(2) 0.0396(8) Uani 1 1 d .
H39A H -0.1078 0.2025 0.3583 0.048 Uiso 1 1 calc R
C40 C -0.04885(11) 0.1907(2) 0.4739(2) 0.0367(7) Uani 1 1 d .
H40A H -0.0622 0.1441 0.4856 0.044 Uiso 1 1 calc R
C41 C -0.00196(10) 0.22346(18) 0.53317(18) 0.0314(6) Uani 1 1 d .
H41A H 0.0163 0.1993 0.5850 0.038 Uiso 1 1 calc R
C42 C 0.07273(10) 0.39920(16) 0.65646(16) 0.0225(6) Uani 1 1 d .
C43 C 0.02667(11) 0.41664(19) 0.63567(17) 0.0307(6) Uani 1 1 d .
H43A H -0.0016 0.3914 0.5884 0.037 Uiso 1 1 calc R
C44 C 0.02138(11) 0.4700(2) 0.68252(18) 0.0380(8) Uani 1 1 d .
H44A H -0.0104 0.4804 0.6674 0.046 Uiso 1 1 calc R
C45 C 0.06150(12) 0.5078(2) 0.75047(18) 0.0361(7) Uani 1 1 d .
H45A H 0.0577 0.5448 0.7823 0.043 Uiso 1 1 calc R
C46 C 0.10740(11) 0.4918(2) 0.77221(19) 0.0369(7) Uani 1 1 d .
H46A H 0.1353 0.5184 0.8191 0.044 Uiso 1 1 calc R
C47 C 0.11335(11) 0.43709(19) 0.72620(18) 0.0324(7) Uani 1 1 d .
H47A H 0.1453 0.4256 0.7425 0.039 Uiso 1 1 calc R
C100 C 0.00750(15) 0.7444(3) 0.7863(2) 0.0684(12) Uani 1 1 d .
H10E H 0.0124 0.6885 0.8117 0.082 Uiso 1 1 calc R
C101 C 0.01598(14) 0.8197(4) 0.8253(2) 0.0697(13) Uani 1 1 d .
H10D H 0.0271 0.8166 0.8781 0.084 Uiso 1 1 calc R
C102 C 0.00899(16) 0.9039(3) 0.7909(3) 0.0917(19) Uani 1 1 d .
H10F H 0.0156 0.9582 0.8191 0.110 Uiso 1 1 calc R

loop_
_atom_site_aniso_label
_atom_site_aniso_U_11
_atom_site_aniso_U_22
_atom_site_aniso_U_33
_atom_site_aniso_U_23
_atom_site_aniso_U_13
_atom_site_aniso_U_12
Ru1 0.01871(11) 0.01758(10) 0.02133(12) 0.00328(9) 0.01332(9) 0.00381(8)
Cl1 0.0241(4) 0.0250(3) 0.0500(5) -0.0068(3) 0.0187(4) -0.0004(3)
P1 0.0208(3) 0.0193(3) 0.0224(4) 0.0037(3) 0.0153(3) 0.0044(3)
O1 0.101(2) 0.0649(16) 0.089(2) 0.0140(15) 0.087(2) 0.0140(15)
N1 0.0214(12) 0.0230(11) 0.0264(13) 0.0045(9) 0.0150(11) 0.0063(9)
N2 0.0242(12) 0.0266(11) 0.0262(13) 0.0003(10) 0.0157(11) 0.0069(9)
N3 0.0245(12) 0.0221(11) 0.0343(14) 0.0010(10) 0.0170(12) -0.0009(9)
N4 0.0267(13) 0.0300(12) 0.0269(13) 0.0071(10) 0.0183(11) 0.0033(10)
C1 0.0226(14) 0.0169(12) 0.0256(15) 0.0005(10) 0.0156(13) 0.0011(10)
C2 0.0248(15) 0.0351(16) 0.0336(18) 0.0032(13) 0.0149(14) 0.0131(12)
C3 0.0258(16) 0.0401(17) 0.0399(19) 0.0001(14) 0.0198(15) 0.0125(13)
C4 0.0206(14) 0.0259(13) 0.0285(16) 0.0098(12) 0.0149(13) 0.0085(11)
C5 0.0217(14) 0.0275(14) 0.0278(16) 0.0058(12) 0.0127(13) 0.0063(11)
C6 0.0252(16) 0.0434(17) 0.0231(16) 0.0025(13) 0.0106(14) 0.0069(13)
C7 0.0293(16) 0.0486(18) 0.0291(17) 0.0157(15) 0.0178(15) 0.0166(14)
C8 0.0292(16) 0.0357(16) 0.046(2) 0.0208(15) 0.0251(16) 0.0129(13)
C9 0.0221(15) 0.0268(14) 0.0355(18) 0.0104(12) 0.0150(14) 0.0102(11)
C10 0.0328(17) 0.0347(16) 0.0345(18) 0.0004(13) 0.0168(15) -0.0047(13)
C11 0.053(2) 0.082(3) 0.043(2) 0.021(2) 0.034(2) 0.017(2)
C12 0.0331(17) 0.0267(15) 0.051(2) 0.0063(14) 0.0229(17) 0.0020(13)
C13 0.0207(14) 0.0311(14) 0.0269(16) -0.0032(12) 0.0158(13) 0.0053(11)
C14 0.0268(15) 0.0315(15) 0.0383(18) -0.0107(13) 0.0219(15) 0.0002(12)
C15 0.0239(15) 0.0467(18) 0.0373(19) -0.0170(15) 0.0187(15) -0.0016(13)
C16 0.0250(16) 0.059(2) 0.0266(17) -0.0060(15) 0.0169(14) 0.0107(14)
C17 0.0327(16) 0.0401(16) 0.0346(18) 0.0049(14) 0.0251(15) 0.0082(13)
C18 0.0237(14) 0.0319(14) 0.0295(16) -0.0035(13) 0.0192(13) 0.0020(12)
C19 0.0386(18) 0.0351(16) 0.044(2) -0.0092(14) 0.0300(17) -0.0089(13)
C20 0.037(2) 0.090(3) 0.0300(19) -0.0001(18) 0.0193(17) 0.0156(19)
C21 0.049(2) 0.0279(16) 0.070(3) -0.0121(16) 0.041(2) -0.0039(14)
C22 0.0197(13) 0.0218(12) 0.0222(14) 0.0054(11) 0.0121(12) 0.0050(10)
C23 0.0244(15) 0.0332(15) 0.0235(15) -0.0003(12) 0.0138(13) 0.0088(12)
C24 0.0273(16) 0.0296(14) 0.0302(17) -0.0095(13) 0.0142(14) 0.0010(12)
C25 0.0363(18) 0.0250(14) 0.054(2) 0.0047(14) 0.0291(17) -0.0020(13)
C26 0.0370(18) 0.0362(16) 0.052(2) 0.0210(15) 0.0337(17) 0.0083(14)
C27 0.0295(16) 0.0459(17) 0.0216(15) 0.0045(13) 0.0153(14) 0.0088(13)
C28 0.0379(18) 0.0470(18) 0.0274(17) 0.0075(14) 0.0223(15) 0.0100(14)
C29 0.088(3) 0.113(4) 0.089(3) -0.010(3) 0.079(3) -0.004(3)
C30 0.0196(13) 0.0248(13) 0.0184(14) 0.0048(11) 0.0108(12) 0.0042(10)
C31 0.0239(14) 0.0286(14) 0.0221(15) 0.0019(12) 0.0122(13) 0.0002(11)
C32 0.0312(16) 0.0261(14) 0.0273(16) 0.0043(12) 0.0125(14) -0.0043(12)
C33 0.0304(17) 0.0448(18) 0.0353(18) 0.0143(15) 0.0190(15) -0.0042(14)
C34 0.0377(18) 0.0509(19) 0.0391(19) 0.0158(15) 0.0308(17) 0.0124(15)
C35 0.0352(17) 0.0326(15) 0.0377(18) 0.0102(13) 0.0274(15) 0.0118(13)
C36 0.0226(14) 0.0231(13) 0.0276(15) -0.0003(11) 0.0172(13) 0.0048(10)
C37 0.0280(15) 0.0336(15) 0.0242(16) -0.0020(12) 0.0171(14) 0.0012(12)
C38 0.0337(17) 0.052(2) 0.0270(17) -0.0086(14) 0.0168(15) 0.0012(14)
C39 0.0283(16) 0.0463(18) 0.042(2) -0.0196(16) 0.0208(16) -0.0071(14)
C40 0.0341(17) 0.0303(15) 0.056(2) -0.0053(15) 0.0333(18) -0.0026(13)
C41 0.0300(16) 0.0278(14) 0.0409(18) 0.0061(13) 0.0242(15) 0.0056(12)
C42 0.0255(14) 0.0212(12) 0.0256(15) 0.0070(11) 0.0182(13) 0.0076(10)
C43 0.0279(16) 0.0384(16) 0.0255(16) -0.0004(13) 0.0165(14) 0.0077(12)
C44 0.0320(17) 0.0529(19) 0.0356(19) -0.0022(15) 0.0242(16) 0.0121(14)
C45 0.0449(19) 0.0397(17) 0.0350(19) -0.0010(14) 0.0303(17) 0.0082(14)
C46 0.0344(18) 0.0411(17) 0.0361(19) -0.0116(14) 0.0224(16) -0.0019(14)
C47 0.0287(16) 0.0363(16) 0.0357(18) -0.0051(13) 0.0218(15) 0.0009(12)
C100 0.049(2) 0.092(3) 0.069(3) 0.006(2) 0.039(3) 0.003(2)
C101 0.035(2) 0.130(4) 0.038(2) -0.016(3) 0.0194(19) -0.016(3)
C102 0.056(3) 0.091(3) 0.157(6) -0.065(3) 0.081(4) -0.032(3)

loop_
_atom_type_symbol
_atom_type_description
_atom_type_scat_dispersion_real
_atom_type_scat_dispersion_imag
_atom_type_scat_source
C C 0.0033 0.0016 'International Tables Vol C Tables 4.2.6.8 and 6.1.1.4'
H H 0.0000 0.0000 'International Tables Vol C Tables 4.2.6.8 and 6.1.1.4'
N N 0.0061 0.0033 'International Tables Vol C Tables 4.2.6.8 and 6.1.1.4'
O O 0.0106 0.0060 'International Tables Vol C Tables 4.2.6.8 and 6.1.1.4'
P P 0.1023 0.0942 'International Tables Vol C Tables 4.2.6.8 and 6.1.1.4'
Cl Cl 0.1484 0.1585 'International Tables Vol C Tables 4.2.6.8 and 6.1.1.4'
Ru Ru -1.2594 0.8363 'International Tables Vol C Tables 4.2.6.8 and 6.1.1.4'

loop_
_geom_angle_atom_site_label_1
_geom_angle_atom_site_label_2
_geom_angle_atom_site_label_3
_geom_angle
_geom_angle_site_symmetry_1
_geom_angle_site_symmetry_3
C22 Ru1 C23 75.72(12) . .
C22 Ru1 C1 100.00(10) . .
C23 Ru1 C1 90.91(10) . .
C22 Ru1 P1 91.98(7) . .
C23 Ru1 P1 90.84(7) . .
C1 Ru1 P1 167.96(7) . .
C22 Ru1 Cl1 129.96(8) . .
C23 Ru1 Cl1 154.31(9) . .
C1 Ru1 Cl1 85.15(7) . .
P1 Ru1 Cl1 88.12(3) . .
C30 P1 C36 103.18(12) . .
C30 P1 C42 102.50(11) . .
C36 P1 C42 101.43(12) . .
C30 P1 Ru1 106.26(8) . .
C36 P1 Ru1 118.01(8) . .
C42 P1 Ru1 122.90(9) . .
C29 O1 C28 113.0(3) . .
C1 N1 C2 112.2(2) . .
C1 N1 C4 127.4(2) . .
C2 N1 C4 120.3(2) . .
C1 N2 C3 111.8(2) . .
C1 N2 C13 127.3(2) . .
C3 N2 C13 120.9(2) . .
C22 N3 C25 111.5(2) . .
C22 N3 C24 113.1(2) . .
C25 N3 C24 135.1(3) . .
C22 N4 C26 109.9(2) . .
C22 N4 C27 123.5(2) . .
C26 N4 C27 126.6(2) . .
N1 C1 N2 102.6(2) . .
N1 C1 Ru1 130.75(18) . .
N2 C1 Ru1 126.06(19) . .
C3 C2 N1 106.7(2) . .
C3 C2 H2A 126.7 . .
N1 C2 H2A 126.7 . .
C2 C3 N2 106.8(2) . .
C2 C3 H3A 126.6 . .
N2 C3 H3A 126.6 . .
C9 C4 C5 122.7(3) . .
C9 C4 N1 117.4(2) . .
C5 C4 N1 119.4(2) . .
C6 C5 C4 117.2(3) . .
C6 C5 C10 120.8(3) . .
C4 C5 C10 122.0(3) . .
C7 C6 C5 122.4(3) . .
C7 C6 H6A 118.8 . .
C5 C6 H6A 118.8 . .
C6 C7 C8 118.4(3) . .
C6 C7 C11 120.7(3) . .
C8 C7 C11 120.9(3) . .
C7 C8 C9 121.9(3) . .
C7 C8 H8A 119.1 . .
C9 C8 H8A 119.1 . .
C4 C9 C8 117.4(3) . .
C4 C9 C12 121.2(3) . .
C8 C9 C12 121.4(3) . .
C5 C10 H10A 109.5 . .
C5 C10 H10B 109.5 . .
H10A C10 H10B 109.5 . .
C5 C10 H10C 109.5 . .
H10A C10 H10C 109.5 . .
H10B C10 H10C 109.5 . .
C7 C11 H11A 109.5 . .
C7 C11 H11B 109.5 . .
H11A C11 H11B 109.5 . .
C7 C11 H11C 109.5 . .
H11A C11 H11C 109.5 . .
H11B C11 H11C 109.5 . .
C9 C12 H12A 109.5 . .
C9 C12 H12B 109.5 . .
H12A C12 H12B 109.5 . .
C9 C12 H12C 109.5 . .
H12A C12 H12C 109.5 . .
H12B C12 H12C 109.5 . .
C18 C13 C14 122.2(3) . .
C18 C13 N2 118.8(2) . .
C14 C13 N2 118.8(2) . .
C15 C14 C13 117.6(3) . .
C15 C14 C21 120.9(3) . .
C13 C14 C21 121.5(3) . .
C14 C15 C16 122.3(3) . .
C14 C15 H15A 118.9 . .
C16 C15 H15A 118.9 . .
C17 C16 C15 118.0(3) . .
C17 C16 C20 120.4(3) . .
C15 C16 C20 121.6(3) . .
C16 C17 C18 122.3(3) . .
C16 C17 H17A 118.8 . .
C18 C17 H17A 118.8 . .
C17 C18 C13 117.4(3) . .
C17 C18 C19 120.7(3) . .
C13 C18 C19 121.9(3) . .
C18 C19 H19A 109.5 . .
C18 C19 H19B 109.5 . .
H19A C19 H19B 109.5 . .
C18 C19 H19C 109.5 . .
H19A C19 H19C 109.5 . .
H19B C19 H19C 109.5 . .
C16 C20 H20A 109.5 . .
C16 C20 H20B 109.5 . .
H20A C20 H20B 109.5 . .
C16 C20 H20C 109.5 . .
H20A C20 H20C 109.5 . .
H20B C20 H20C 109.5 . .
C14 C21 H21A 109.5 . .
C14 C21 H21B 109.5 . .
H21A C21 H21B 109.5 . .
C14 C21 H21C 109.5 . .
H21A C21 H21C 109.5 . .
H21B C21 H21C 109.5 . .
N3 C22 N4 104.3(2) . .
N3 C22 Ru1 119.99(19) . .
N4 C22 Ru1 135.6(2) . .
C24 C23 Ru1 119.3(2) . .
C24 C23 H23A 120.4 . .
Ru1 C23 H23A 120.4 . .
C23 C24 N3 111.7(2) . .
C23 C24 H24A 124.2 . .
N3 C24 H24A 124.2 . .
C26 C25 N3 106.4(3) . .
C26 C25 H25A 126.8 . .
N3 C25 H25A 126.8 . .
C25 C26 N4 108.0(3) . .
C25 C26 H26A 126.0 . .
N4 C26 H26A 126.0 . .
N4 C27 C28 113.6(2) . .
N4 C27 H27A 108.8 . .
C28 C27 H27A 108.8 . .
N4 C27 H27B 108.8 . .
C28 C27 H27B 108.8 . .
H27A C27 H27B 107.7 . .
O1 C28 C27 108.5(2) . .
O1 C28 H28A 110.0 . .
C27 C28 H28A 110.0 . .
O1 C28 H28B 110.0 . .
C27 C28 H28B 110.0 . .
H28A C28 H28B 108.4 . .
O1 C29 H29A 109.5 . .
O1 C29 H29B 109.5 . .
H29A C29 H29B 109.5 . .
O1 C29 H29C 109.5 . .
H29A C29 H29C 109.5 . .
H29B C29 H29C 109.5 . .
C31 C30 C35 118.6(2) . .
C31 C30 P1 124.3(2) . .
C35 C30 P1 117.05(19) . .
C30 C31 C32 120.7(3) . .
C30 C31 H31A 119.7 . .
C32 C31 H31A 119.7 . .
C33 C32 C31 120.2(3) . .
C33 C32 H32A 119.9 . .
C31 C32 H32A 119.9 . .
C32 C33 C34 119.6(3) . .
C32 C33 H33A 120.2 . .
C34 C33 H33A 120.2 . .
C35 C34 C33 120.5(3) . .
C35 C34 H34A 119.8 . .
C33 C34 H34A 119.8 . .
C34 C35 C30 120.4(3) . .
C34 C35 H35A 119.8 . .
C30 C35 H35A 119.8 . .
C37 C36 C41 118.1(3) . .
C37 C36 P1 122.5(2) . .
C41 C36 P1 119.4(2) . .
C38 C37 C36 121.2(3) . .
C38 C37 H37A 119.4 . .
C36 C37 H37A 119.4 . .
C39 C38 C37 120.1(3) . .
C39 C38 H38A 119.9 . .
C37 C38 H38A 119.9 . .
C40 C39 C38 119.6(3) . .
C40 C39 H39A 120.2 . .
C38 C39 H39A 120.2 . .
C39 C40 C41 120.5(3) . .
C39 C40 H40A 119.8 . .
C41 C40 H40A 119.8 . .
C40 C41 C36 120.5(3) . .
C40 C41 H41A 119.7 . .
C36 C41 H41A 119.7 . .
C47 C42 C43 117.7(2) . .
C47 C42 P1 119.7(2) . .
C43 C42 P1 122.6(2) . .
C44 C43 C42 121.2(3) . .
C44 C43 H43A 119.4 . .
C42 C43 H43A 119.4 . .
C45 C44 C43 120.6(3) . .
C45 C44 H44A 119.7 . .
C43 C44 H44A 119.7 . .
C44 C45 C46 119.3(3) . .
C44 C45 H45A 120.3 . .
C46 C45 H45A 120.3 . .
C45 C46 C47 120.7(3) . .
C45 C46 H46A 119.6 . .
C47 C46 H46A 119.6 . .
C42 C47 C46 120.4(3) . .
C42 C47 H47A 119.8 . .
C46 C47 H47A 119.8 . .
C100 C100 C101 121.9(3) 2_556 .
C100 C100 H10E 119.0 2_556 .
C101 C100 H10E 119.0 . .
C100 C101 C102 121.6(4) . .
C100 C101 H10D 119.2 . .
C102 C101 H10D 119.2 . .
C101 C102 C102 116.4(3) . 2_556
C101 C102 H10F 121.8 . .
C102 C102 H10F 121.8 2_556 .

loop_
_geom_bond_atom_site_label_1
_geom_bond_atom_site_label_2
_geom_bond_distance
_geom_bond_site_symmetry_2
Ru1 C22 1.940(3) .
Ru1 C23 2.033(3) .
Ru1 C1 2.114(2) .
Ru1 P1 2.3104(7) .
Ru1 Cl1 2.4528(8) .
P1 C30 1.833(3) .
P1 C36 1.837(3) .
P1 C42 1.849(3) .
O1 C29 1.412(4) .
O1 C28 1.417(4) .
N1 C1 1.365(3) .
N1 C2 1.392(3) .
N1 C4 1.446(3) .
N2 C1 1.375(3) .
N2 C3 1.392(3) .
N2 C13 1.441(3) .
N3 C22 1.370(3) .
N3 C25 1.384(4) .
N3 C24 1.413(4) .
N4 C22 1.371(3) .
N4 C26 1.395(4) .
N4 C27 1.451(4) .
C2 C3 1.336(4) .
C2 H2A 0.9500 .
C3 H3A 0.9500 .
C4 C9 1.390(4) .
C4 C5 1.399(4) .
C5 C6 1.390(4) .
C5 C10 1.501(4) .
C6 C7 1.385(4) .
C6 H6A 0.9500 .
C7 C8 1.389(4) .
C7 C11 1.514(4) .
C8 C9 1.400(4) .
C8 H8A 0.9500 .
C9 C12 1.512(4) .
C10 H10A 0.9800 .
C10 H10B 0.9800 .
C10 H10C 0.9800 .
C11 H11A 0.9800 .
C11 H11B 0.9800 .
C11 H11C 0.9800 .
C12 H12A 0.9800 .
C12 H12B 0.9800 .
C12 H12C 0.9800 .
C13 C18 1.393(4) .
C13 C14 1.397(4) .
C14 C15 1.383(4) .
C14 C21 1.514(4) .
C15 C16 1.388(4) .
C15 H15A 0.9500 .
C16 C17 1.387(4) .
C16 C20 1.507(4) .
C17 C18 1.391(4) .
C17 H17A 0.9500 .
C18 C19 1.501(4) .
C19 H19A 0.9800 .
C19 H19B 0.9800 .
C19 H19C 0.9800 .
C20 H20A 0.9800 .
C20 H20B 0.9800 .
C20 H20C 0.9800 .
C21 H21A 0.9800 .
C21 H21B 0.9800 .
C21 H21C 0.9800 .
C23 C24 1.325(4) .
C23 H23A 0.9500 .
C24 H24A 0.9500 .
C25 C26 1.344(4) .
C25 H25A 0.9500 .
C26 H26A 0.9500 .
C27 C28 1.503(4) .
C27 H27A 0.9900 .
C27 H27B 0.9900 .
C28 H28A 0.9900 .
C28 H28B 0.9900 .
C29 H29A 0.9800 .
C29 H29B 0.9800 .
C29 H29C 0.9800 .
C30 C31 1.386(4) .
C30 C35 1.403(4) .
C31 C32 1.390(4) .
C31 H31A 0.9500 .
C32 C33 1.380(4) .
C32 H32A 0.9500 .
C33 C34 1.385(4) .
C33 H33A 0.9500 .
C34 C35 1.379(4) .
C34 H34A 0.9500 .
C35 H35A 0.9500 .
C36 C37 1.391(4) .
C36 C41 1.396(4) .
C37 C38 1.386(4) .
C37 H37A 0.9500 .
C38 C39 1.384(4) .
C38 H38A 0.9500 .
C39 C40 1.376(4) .
C39 H39A 0.9500 .
C40 C41 1.394(4) .
C40 H40A 0.9500 .
C41 H41A 0.9500 .
C42 C47 1.392(4) .
C42 C43 1.393(4) .
C43 C44 1.383(4) .
C43 H43A 0.9500 .
C44 C45 1.369(4) .
C44 H44A 0.9500 .
C45 C46 1.376(4) .
C45 H45A 0.9500 .
C46 C47 1.394(4) .
C46 H46A 0.9500 .
C47 H47A 0.9500 .
C100 C100 1.310(8) 2_556
C100 C101 1.316(6) .
C100 H10E 0.9500 .
C101 C102 1.396(6) .
C101 H10D 0.9500 .
C102 C102 1.460(10) 2_556
C102 H10F 0.9500 .

loop_
_geom_torsion_atom_site_label_1
_geom_torsion_atom_site_label_2
_geom_torsion_atom_site_label_3
_geom_torsion_atom_site_label_4
_geom_torsion
_geom_torsion_site_symmetry_1
_geom_torsion_site_symmetry_4
C22 Ru1 P1 C30 -171.62(12) . .
C23 Ru1 P1 C30 -95.88(12) . .
C1 Ru1 P1 C30 2.5(4) . .
Cl1 Ru1 P1 C30 58.45(9) . .
C22 Ru1 P1 C36 -56.53(13) . .
C23 Ru1 P1 C36 19.21(13) . .
C1 Ru1 P1 C36 117.5(4) . .
Cl1 Ru1 P1 C36 173.54(10) . .
C22 Ru1 P1 C42 71.17(13) . .
C23 Ru1 P1 C42 146.92(13) . .
C1 Ru1 P1 C42 -114.8(4) . .
Cl1 Ru1 P1 C42 -58.76(10) . .
C2 N1 C1 N2 -0.2(3) . .
C4 N1 C1 N2 -175.8(2) . .
C2 N1 C1 Ru1 -171.4(2) . .
C4 N1 C1 Ru1 13.1(4) . .
C3 N2 C1 N1 -0.1(3) . .
C13 N2 C1 N1 -179.9(2) . .
C3 N2 C1 Ru1 171.66(19) . .
C13 N2 C1 Ru1 -8.2(4) . .
C22 Ru1 C1 N1 -60.9(2) . .
C23 Ru1 C1 N1 -136.6(2) . .
P1 Ru1 C1 N1 125.1(3) . .
Cl1 Ru1 C1 N1 68.8(2) . .
C22 Ru1 C1 N2 129.8(2) . .
C23 Ru1 C1 N2 54.1(2) . .
P1 Ru1 C1 N2 -44.2(5) . .
Cl1 Ru1 C1 N2 -100.5(2) . .
C1 N1 C2 C3 0.4(3) . .
C4 N1 C2 C3 176.3(2) . .
N1 C2 C3 N2 -0.4(3) . .
C1 N2 C3 C2 0.3(3) . .
C13 N2 C3 C2 -179.8(2) . .
C1 N1 C4 C9 81.7(3) . .
C2 N1 C4 C9 -93.6(3) . .
C1 N1 C4 C5 -106.3(3) . .
C2 N1 C4 C5 78.4(3) . .
C9 C4 C5 C6 -4.2(4) . .
N1 C4 C5 C6 -175.7(2) . .
C9 C4 C5 C10 173.6(3) . .
N1 C4 C5 C10 2.1(4) . .
C4 C5 C6 C7 2.9(4) . .
C10 C5 C6 C7 -174.9(3) . .
C5 C6 C7 C8 -0.6(4) . .
C5 C6 C7 C11 178.2(3) . .
C6 C7 C8 C9 -0.7(4) . .
C11 C7 C8 C9 -179.5(3) . .
C5 C4 C9 C8 3.0(4) . .
N1 C4 C9 C8 174.7(2) . .
C5 C4 C9 C12 -174.1(2) . .
N1 C4 C9 C12 -2.4(4) . .
C7 C8 C9 C4 -0.5(4) . .
C7 C8 C9 C12 176.6(3) . .
C1 N2 C13 C18 89.2(3) . .
C3 N2 C13 C18 -90.6(3) . .
C1 N2 C13 C14 -95.9(3) . .
C3 N2 C13 C14 84.3(3) . .
C18 C13 C14 C15 -3.4(4) . .
N2 C13 C14 C15 -178.0(2) . .
C18 C13 C14 C21 177.0(3) . .
N2 C13 C14 C21 2.4(4) . .
C13 C14 C15 C16 1.0(4) . .
C21 C14 C15 C16 -179.4(3) . .
C14 C15 C16 C17 1.4(4) . .
C14 C15 C16 C20 -178.4(3) . .
C15 C16 C17 C18 -1.7(4) . .
C20 C16 C17 C18 178.1(3) . .
C16 C17 C18 C13 -0.4(4) . .
C16 C17 C18 C19 178.6(3) . .
C14 C13 C18 C17 3.1(4) . .
N2 C13 C18 C17 177.7(2) . .
C14 C13 C18 C19 -176.0(2) . .
N2 C13 C18 C19 -1.3(4) . .
C25 N3 C22 N4 -0.3(3) . .
C24 N3 C22 N4 173.7(2) . .
C25 N3 C22 Ru1 -178.36(18) . .
C24 N3 C22 Ru1 -4.4(3) . .
C26 N4 C22 N3 0.6(3) . .
C27 N4 C22 N3 -177.7(2) . .
C26 N4 C22 Ru1 178.2(2) . .
C27 N4 C22 Ru1 -0.1(4) . .
C23 Ru1 C22 N3 4.33(19) . .
C1 Ru1 C22 N3 -84.0(2) . .
P1 Ru1 C22 N3 94.70(19) . .
Cl1 Ru1 C22 N3 -176.10(15) . .
C23 Ru1 C22 N4 -173.0(3) . .
C1 Ru1 C22 N4 98.6(3) . .
P1 Ru1 C22 N4 -82.6(3) . .
Cl1 Ru1 C22 N4 6.6(3) . .
C22 Ru1 C23 C24 -3.8(2) . .
C1 Ru1 C23 C24 96.3(2) . .
P1 Ru1 C23 C24 -95.6(2) . .
Cl1 Ru1 C23 C24 176.98(14) . .
Ru1 C23 C24 N3 2.6(3) . .
C22 N3 C24 C23 1.0(3) . .
C25 N3 C24 C23 173.1(3) . .
C22 N3 C25 C26 -0.1(3) . .
C24 N3 C25 C26 -172.3(3) . .
N3 C25 C26 N4 0.5(3) . .
C22 N4 C26 C25 -0.7(3) . .
C27 N4 C26 C25 177.5(3) . .
C22 N4 C27 C28 123.9(3) . .
C26 N4 C27 C28 -54.1(4) . .
C29 O1 C28 C27 178.5(3) . .
N4 C27 C28 O1 72.9(3) . .
C36 P1 C30 C31 99.4(2) . .
C42 P1 C30 C31 -5.7(3) . .
Ru1 P1 C30 C31 -135.8(2) . .
C36 P1 C30 C35 -85.0(2) . .
C42 P1 C30 C35 169.9(2) . .
Ru1 P1 C30 C35 39.8(2) . .
C35 C30 C31 C32 -0.1(4) . .
P1 C30 C31 C32 175.5(2) . .
C30 C31 C32 C33 -0.2(4) . .
C31 C32 C33 C34 0.8(4) . .
C32 C33 C34 C35 -1.1(5) . .
C33 C34 C35 C30 0.8(5) . .
C31 C30 C35 C34 -0.2(4) . .
P1 C30 C35 C34 -176.1(2) . .
C30 P1 C36 C37 -0.6(2) . .
C42 P1 C36 C37 105.3(2) . .
Ru1 P1 C36 C37 -117.4(2) . .
C30 P1 C36 C41 177.8(2) . .
C42 P1 C36 C41 -76.3(2) . .
Ru1 P1 C36 C41 61.1(2) . .
C41 C36 C37 C38 -1.3(4) . .
P1 C36 C37 C38 177.2(2) . .
C36 C37 C38 C39 0.1(4) . .
C37 C38 C39 C40 0.9(4) . .
C38 C39 C40 C41 -0.7(4) . .
C39 C40 C41 C36 -0.5(4) . .
C37 C36 C41 C40 1.5(4) . .
P1 C36 C41 C40 -177.0(2) . .
C30 P1 C42 C47 -77.3(2) . .
C36 P1 C42 C47 176.3(2) . .
Ru1 P1 C42 C47 41.7(2) . .
C30 P1 C42 C43 102.4(2) . .
C36 P1 C42 C43 -4.1(2) . .
Ru1 P1 C42 C43 -138.6(2) . .
C47 C42 C43 C44 0.2(4) . .
P1 C42 C43 C44 -179.5(2) . .
C42 C43 C44 C45 0.7(5) . .
C43 C44 C45 C46 -0.5(5) . .
C44 C45 C46 C47 -0.6(5) . .
C43 C42 C47 C46 -1.2(4) . .
P1 C42 C47 C46 178.5(2) . .
C45 C46 C47 C42 1.4(5) . .
C100 C100 C101 C102 0.6(8) 2_556 .
C100 C101 C102 C102 1.0(7) . 2_556
